data_4337576
loop_
_publ_author_name
'Bae, Hye Jin'
'Chung, Jin'
'Kim, Hyungjun'
'Park, Jihyun'
'Lee, Kang Mun'
'Koh, Tae-Wook'
'Lee, Yoon Sup'
'Yoo, Seunghyup'
'Do, Youngkyu'
'Lee, Min Hyung'

_publ_section_title
;
 Deep red phosphorescence of cyclometalated iridium complexes by
 o-carborane substitution.
;
_journal_issue 1
_journal_name_full 'Inorganic chemistry'
_journal_page_first 128
_journal_page_last 138
_journal_paper_doi 10.1021/ic401755m
_journal_volume 53
_journal_year 2014
_chemical_formula_moiety C37H47B20Ir1N2O2S2
_chemical_formula_sum 'C37 H47 B20 Ir N2 O2 S2'
_chemical_formula_weight 1024.29
_chemical_name_systematic
; 
 ? 
;
_space_group_IT_number 61
_symmetry_cell_setting orthorhombic
_symmetry_space_group_name_Hall '-P 2ac 2ab'
_symmetry_space_group_name_H-M 'P b c a'
_atom_sites_solution_hydrogens geom
_atom_sites_solution_primary direct
_atom_sites_solution_secondary difmap
_audit_creation_method SHELXL-97
_cell_angle_alpha 90.00
_cell_angle_beta 90.00
_cell_angle_gamma 90.00
_cell_formula_units_Z 8
_cell_length_a 19.4779(11)
_cell_length_b 12.6964(8)
_cell_length_c 37.386(2)
_cell_measurement_reflns_used 12946
_cell_measurement_temperature 296(2)
_cell_measurement_theta_max 29.58
_cell_measurement_theta_min 1.09
_cell_volume 9245.5(9)
_computing_cell_refinement 'Bruker SMART'
_computing_data_collection 'Bruker SMART'
_computing_data_reduction 'Bruker SAINT'
_computing_molecular_graphics 'Bruker SHELXTL'
_computing_publication_material 'Bruker SHELXTL'
_computing_structure_refinement 'SHELXL-97 (Sheldrick, 1997)'
_computing_structure_solution 'SHELXS-97 (Sheldrick, 1990)'
_diffrn_ambient_temperature 296(2)
_diffrn_measured_fraction_theta_full 0.998
_diffrn_measured_fraction_theta_max 0.998
_diffrn_measurement_device_type 'CCD area detector'
_diffrn_measurement_method 'phi and omega scans'
_diffrn_radiation_monochromator graphite
_diffrn_radiation_source 'fine-focus sealed tube'
_diffrn_radiation_type MoK\a
_diffrn_radiation_wavelength 0.71073
_diffrn_reflns_av_R_equivalents 0.0622
_diffrn_reflns_av_sigmaI/netI 0.0367
_diffrn_reflns_limit_h_max 26
_diffrn_reflns_limit_h_min -27
_diffrn_reflns_limit_k_max 17
_diffrn_reflns_limit_k_min -17
_diffrn_reflns_limit_l_max 51
_diffrn_reflns_limit_l_min -51
_diffrn_reflns_number 148255
_diffrn_reflns_theta_full 29.58
_diffrn_reflns_theta_max 29.58
_diffrn_reflns_theta_min 1.09
_exptl_absorpt_coefficient_mu 3.016
_exptl_absorpt_correction_T_max 0.940
_exptl_absorpt_correction_T_min 0.931
_exptl_absorpt_correction_type multi-scan
_exptl_absorpt_process_details SADABS
_exptl_crystal_colour Yellow
_exptl_crystal_density_diffrn 1.472
_exptl_crystal_density_method 'not measured'
_exptl_crystal_description Cubic
_exptl_crystal_F_000 4064
_exptl_crystal_size_max 0.3
_exptl_crystal_size_mid 0.2
_exptl_crystal_size_min 0.15
_refine_diff_density_max 1.803
_refine_diff_density_min -3.204
_refine_diff_density_rms 0.205
_refine_ls_extinction_method none
_refine_ls_goodness_of_fit_ref 1.013
_refine_ls_hydrogen_treatment mixed
_refine_ls_matrix_type full
_refine_ls_number_parameters 581
_refine_ls_number_reflns 12946
_refine_ls_number_restraints 138
_refine_ls_restrained_S_all 1.009
_refine_ls_R_factor_all 0.0926
_refine_ls_R_factor_gt 0.0648
_refine_ls_shift/su_max 0.172
_refine_ls_shift/su_mean 0.005
_refine_ls_structure_factor_coef Fsqd
_refine_ls_weighting_details 'calc w=1/[\s^2^(Fo^2^)+(0.1041P)^2^+65.6880P] where P=(Fo^2^+2Fc^2^)/3'
_refine_ls_weighting_scheme calc
_refine_ls_wR_factor_gt 0.1797
_refine_ls_wR_factor_ref 0.2014
_reflns_number_gt 9600
_reflns_number_total 12946
_reflns_threshold_expression >2sigma(I)
_cod_data_source_file ic401755m_si_002.cif
_cod_data_source_block 5a
_cod_depositor_comments
;
The following automatic conversions were performed:

'_symmetry_cell_setting' value 'Orthorhombic' changed to
'orthorhombic' according to
/usr/data/users/saulius/automatic-downloads/current/ACS/lib/dictionaries/cif_core.dic
dictionary named 'cif_core.dic' version 2.4.2 from 2011-04-26.

Automatic conversion script
Id: cif_fix_values 2281 2013-09-26 08:29:07Z andrius 
;
_cod_original_cell_volume 9245.6(10)
_cod_original_sg_symbol_H-M Pbca
_cod_database_code 4337576

loop_
_symmetry_equiv_pos_as_xyz
'x, y, z'
'-x+1/2, -y, z+1/2'
'-x, y+1/2, -z+1/2'
'x+1/2, -y+1/2, -z'
'-x, -y, -z'
'x-1/2, y, -z-1/2'
'x, -y-1/2, z-1/2'
'-x-1/2, y-1/2, z'

loop_
_atom_site_label
_atom_site_type_symbol
_atom_site_fract_x
_atom_site_fract_y
_atom_site_fract_z
_atom_site_U_iso_or_equiv
_atom_site_adp_type
_atom_site_occupancy
_atom_site_symmetry_multiplicity
_atom_site_calc_flag
_atom_site_refinement_flags
Ir Ir 0.508201(14) 0.277651(19) 0.106855(7) 0.03166(10) Uani 1 1 d .
N1 N 0.5918(3) 0.3766(4) 0.10795(15) 0.0342(11) Uani 1 1 d .
N2 N 0.4236(3) 0.1813(4) 0.10251(14) 0.0332(11) Uani 1 1 d .
O1 O 0.5517(3) 0.1853(4) 0.14858(13) 0.0395(11) Uani 1 1 d .
O2 O 0.4556(3) 0.3674(4) 0.14577(13) 0.0385(10) Uani 1 1 d .
S1 S 0.69040(11) 0.19262(16) 0.03838(5) 0.0475(4) Uani 1 1 d .
S2 S 0.33698(11) 0.38358(17) 0.03449(6) 0.0522(5) Uani 1 1 d .
C1 C 0.6591(4) 0.6227(6) 0.1520(2) 0.0416(16) Uani 1 1 d .
C2 C 0.6537(4) 0.5296(5) 0.12788(19) 0.0379(15) Uani 1 1 d .
C3 C 0.5976(3) 0.4630(5) 0.12881(18) 0.0354(14) Uani 1 1 d .
H3 H 0.5620 0.4784 0.1446 0.042 Uiso 1 1 calc R
C4 C 0.6438(3) 0.3520(5) 0.08512(17) 0.0340(13) Uani 1 1 d .
C5 C 0.7009(4) 0.4172(6) 0.0818(2) 0.0445(17) Uani 1 1 d .
H6 H 0.7354 0.4012 0.0655 0.053 Uiso 1 1 calc R
C6 C 0.7056(4) 0.5065(6) 0.1030(2) 0.0459(17) Uani 1 1 d .
H5 H 0.7432 0.5512 0.1008 0.055 Uiso 1 1 calc R
C7 C 0.6315(4) 0.2551(6) 0.06620(19) 0.0382(15) Uani 1 1 d .
C8 C 0.5705(4) 0.2026(5) 0.07199(18) 0.0349(14) Uani 1 1 d .
C9 C 0.5718(4) 0.1027(5) 0.05327(19) 0.0420(16) Uani 1 1 d .
C10 C 0.6342(4) 0.0868(6) 0.0341(2) 0.0463(17) Uani 1 1 d .
C11 C 0.6467(5) -0.0050(7) 0.0146(3) 0.061(2) Uani 1 1 d .
H12 H 0.6869 -0.0124 0.0015 0.073 Uiso 1 1 calc R
C12 C 0.5987(6) -0.0842(8) 0.0152(3) 0.072(3) Uani 1 1 d .
H13 H 0.6072 -0.1474 0.0035 0.086 Uiso 1 1 calc R
C13 C 0.5369(7) -0.0692(7) 0.0336(3) 0.075(3) Uani 1 1 d .
H14 H 0.5037 -0.1218 0.0331 0.090 Uiso 1 1 calc R
C14 C 0.5240(5) 0.0220(7) 0.0527(2) 0.055(2) Uani 1 1 d .
H15 H 0.4829 0.0293 0.0651 0.066 Uiso 1 1 calc R
C15 C 0.6731(8) 0.6138(12) 0.1947(4) 0.105(4) Uani 1 1 d U
C16 C 0.680(2) 0.514(3) 0.2163(11) 0.365(19) Uani 1 1 d U
H16A H 0.6989 0.4593 0.2015 0.548 Uiso 1 1 calc R
H16B H 0.6357 0.4927 0.2249 0.548 Uiso 1 1 calc R
H16C H 0.7101 0.5263 0.2362 0.548 Uiso 1 1 calc R
C17 C 0.3440(4) -0.0645(5) 0.1407(2) 0.0413(16) Uani 1 1 d .
C18 C 0.3551(4) 0.0303(5) 0.11804(19) 0.0356(14) Uani 1 1 d .
C19 C 0.4131(4) 0.0927(5) 0.12229(18) 0.0352(14) Uani 1 1 d .
H19 H 0.4458 0.0734 0.1392 0.042 Uiso 1 1 calc R
C20 C 0.3752(4) 0.2122(5) 0.07877(19) 0.0366(14) Uani 1 1 d .
C21 C 0.3164(4) 0.1521(6) 0.0732(2) 0.0429(16) Uani 1 1 d .
H22 H 0.2838 0.1737 0.0566 0.052 Uiso 1 1 calc R
C22 C 0.3064(4) 0.0605(6) 0.0924(2) 0.0440(17) Uani 1 1 d .
H21 H 0.2677 0.0192 0.0883 0.053 Uiso 1 1 calc R
C23 C 0.3925(4) 0.3105(6) 0.0618(2) 0.0403(15) Uani 1 1 d .
C24 C 0.4538(4) 0.3574(5) 0.07001(17) 0.0354(14) Uani 1 1 d .
C25 C 0.4570(4) 0.4603(5) 0.05264(18) 0.0386(15) Uani 1 1 d .
C26 C 0.3969(4) 0.4848(6) 0.0334(2) 0.0440(16) Uani 1 1 d .
C27 C 0.3883(5) 0.5811(7) 0.0158(2) 0.058(2) Uani 1 1 d .
H28 H 0.3477 0.5964 0.0038 0.070 Uiso 1 1 calc R
C28 C 0.4409(5) 0.6521(7) 0.0167(2) 0.059(2) Uani 1 1 d .
H29 H 0.4355 0.7169 0.0055 0.071 Uiso 1 1 calc R
C29 C 0.5027(5) 0.6301(6) 0.0341(3) 0.055(2) Uani 1 1 d .
H30 H 0.5386 0.6784 0.0337 0.067 Uiso 1 1 calc R
C30 C 0.5099(4) 0.5354(6) 0.0521(2) 0.0470(18) Uani 1 1 d .
H31 H 0.5507 0.5213 0.0642 0.056 Uiso 1 1 calc R
C31 C 0.3758(7) -0.1822(7) 0.1305(3) 0.082(4) Uani 1 1 d .
C32 C 0.4151(13) -0.1827(19) 0.0970(6) 0.181(9) Uani 1 1 d U
H32A H 0.3840 -0.1849 0.0771 0.272 Uiso 1 1 calc R
H32B H 0.4444 -0.2435 0.0964 0.272 Uiso 1 1 calc R
H32C H 0.4426 -0.1201 0.0956 0.272 Uiso 1 1 calc R
C33 C 0.5744(5) 0.1204(8) 0.2062(2) 0.062(2) Uani 1 1 d .
H33A H 0.5492 0.0554 0.2056 0.093 Uiso 1 1 calc R
H33B H 0.5752 0.1473 0.2302 0.093 Uiso 1 1 calc R
H33C H 0.6206 0.1082 0.1982 0.093 Uiso 1 1 calc R
C34 C 0.5401(4) 0.1998(6) 0.1818(2) 0.0398(15) Uani 1 1 d .
C35 C 0.5002(4) 0.2778(8) 0.1968(2) 0.055(2) Uani 1 1 d .
H35 H 0.4988 0.2792 0.2216 0.066 Uiso 1 1 calc R
C36 C 0.4614(4) 0.3551(6) 0.17931(18) 0.0392(15) Uani 1 1 d .
C37 C 0.4213(5) 0.4349(8) 0.2012(2) 0.063(2) Uani 1 1 d .
H37A H 0.4430 0.5025 0.1995 0.095 Uiso 1 1 calc R
H37B H 0.4201 0.4129 0.2258 0.095 Uiso 1 1 calc R
H37C H 0.3752 0.4396 0.1922 0.095 Uiso 1 1 calc R
B1 B 0.7372(10) 0.6590(14) 0.1661(5) 0.100(5) Uani 1 1 d U
H1 H 0.7835 0.6142 0.1590 0.121 Uiso 1 1 calc R
B2 B 0.7275(11) 0.7233(15) 0.2074(5) 0.111(6) Uani 1 1 d U
H2 H 0.7692 0.7226 0.2272 0.133 Uiso 1 1 calc R
B3 B 0.6381(8) 0.7127(11) 0.2199(4) 0.082(4) Uani 1 1 d U
H3A H 0.6209 0.7016 0.2476 0.098 Uiso 1 1 calc R
B4 B 0.5949(8) 0.6570(12) 0.1808(4) 0.085(4) Uani 1 1 d U
H4 H 0.5464 0.6132 0.1834 0.102 Uiso 1 1 calc R
B5 B 0.6934(11) 0.7342(14) 0.1362(5) 0.102(5) Uani 1 1 d U
H5A H 0.7082 0.7396 0.1078 0.123 Uiso 1 1 calc R
B6 B 0.7365(14) 0.7914(18) 0.1723(6) 0.133(7) Uani 1 1 d U
H6A H 0.7846 0.8359 0.1692 0.159 Uiso 1 1 calc R
B7 B 0.6730(7) 0.8281(11) 0.2041(3) 0.071(3) Uani 1 1 d U
H7 H 0.6725 0.8953 0.2226 0.085 Uiso 1 1 calc R
B8 B 0.5960(9) 0.7948(13) 0.1845(4) 0.092(4) Uani 1 1 d U
H8 H 0.5483 0.8397 0.1884 0.111 Uiso 1 1 calc R
B9 B 0.6157(10) 0.7369(12) 0.1429(4) 0.091(4) Uani 1 1 d U
H9 H 0.5806 0.7466 0.1201 0.109 Uiso 1 1 calc R
B10 B 0.6706(9) 0.8390(15) 0.1590(5) 0.103(5) Uani 1 1 d U
H10 H 0.6760 0.9184 0.1476 0.124 Uiso 1 1 calc R
B11 B 0.4089(7) -0.1127(10) 0.1664(3) 0.070(3) Uani 1 1 d U
H11 H 0.4607 -0.0782 0.1673 0.084 Uiso 1 1 calc R
B12 B 0.3960(7) -0.2514(11) 0.1689(3) 0.071(3) Uani 1 1 d U
H12A H 0.4396 -0.3061 0.1713 0.085 Uiso 1 1 calc R
B13 B 0.3217(8) -0.2821(11) 0.1441(4) 0.073(3) Uani 1 1 d U
H13A H 0.3157 -0.3581 0.1303 0.088 Uiso 1 1 calc R
B14 B 0.2906(7) -0.1631(10) 0.1251(4) 0.071(3) Uani 1 1 d U
H14A H 0.2651 -0.1604 0.0988 0.085 Uiso 1 1 calc R
B15 B 0.3370(7) -0.0519(11) 0.1853(3) 0.071(3) Uani 1 1 d U
H15A H 0.3413 0.0241 0.1993 0.086 Uiso 1 1 calc R
B16 B 0.3678(8) -0.1672(12) 0.2042(4) 0.088(4) Uani 1 1 d U
H16 H 0.3918 -0.1666 0.2308 0.106 Uiso 1 1 calc R
B17 B 0.3194(7) -0.2740(10) 0.1898(3) 0.067(3) Uani 1 1 d U
H17 H 0.3134 -0.3445 0.2066 0.081 Uiso 1 1 calc R
B18 B 0.2531(9) -0.2193(11) 0.1630(4) 0.081(4) Uani 1 1 d U
H18 H 0.2016 -0.2546 0.1624 0.097 Uiso 1 1 calc R
B19 B 0.2662(7) -0.0835(11) 0.1594(4) 0.076(3) Uani 1 1 d U
H19A H 0.2236 -0.0276 0.1557 0.091 Uiso 1 1 calc R
B20 B 0.2797(9) -0.1498(12) 0.1988(4) 0.092(4) Uani 1 1 d U
H20 H 0.2449 -0.1387 0.2216 0.110 Uiso 1 1 calc R

loop_
_atom_site_aniso_label
_atom_site_aniso_U_11
_atom_site_aniso_U_22
_atom_site_aniso_U_33
_atom_site_aniso_U_23
_atom_site_aniso_U_13
_atom_site_aniso_U_12
Ir 0.03690(16) 0.02494(14) 0.03315(15) 0.00218(9) -0.00050(9) -0.00157(9)
N1 0.035(3) 0.030(3) 0.038(3) 0.003(2) -0.003(2) 0.000(2)
N2 0.037(3) 0.027(2) 0.036(3) 0.003(2) 0.002(2) -0.004(2)
O1 0.040(3) 0.038(2) 0.041(3) 0.004(2) -0.005(2) 0.002(2)
O2 0.039(3) 0.036(2) 0.040(3) 0.000(2) 0.005(2) 0.000(2)
S1 0.0478(11) 0.0470(10) 0.0477(10) -0.0064(8) 0.0074(8) 0.0063(8)
S2 0.0527(12) 0.0498(11) 0.0542(11) 0.0146(9) -0.0146(9) 0.0000(9)
C1 0.043(4) 0.043(4) 0.039(4) -0.003(3) 0.004(3) -0.008(3)
C2 0.034(3) 0.038(3) 0.042(4) -0.002(3) -0.002(3) -0.002(3)
C3 0.032(3) 0.035(3) 0.039(3) 0.004(3) 0.005(3) -0.004(3)
C4 0.036(3) 0.034(3) 0.033(3) 0.005(3) 0.002(3) 0.001(3)
C5 0.039(4) 0.044(4) 0.051(4) -0.003(3) 0.014(3) 0.000(3)
C6 0.038(4) 0.042(4) 0.057(5) -0.006(3) 0.008(3) -0.010(3)
C7 0.042(4) 0.036(3) 0.036(3) -0.001(3) 0.002(3) 0.006(3)
C8 0.043(4) 0.028(3) 0.034(3) 0.000(2) -0.002(3) 0.002(3)
C9 0.056(5) 0.032(3) 0.038(4) 0.002(3) 0.000(3) -0.006(3)
C10 0.059(5) 0.039(4) 0.041(4) -0.004(3) 0.000(3) 0.010(3)
C11 0.072(6) 0.056(5) 0.054(5) -0.015(4) 0.008(4) 0.005(4)
C12 0.105(8) 0.049(5) 0.061(6) -0.021(4) 0.013(6) 0.003(5)
C13 0.110(9) 0.042(4) 0.073(6) -0.021(4) 0.023(6) -0.024(5)
C14 0.074(6) 0.044(4) 0.046(4) -0.015(4) 0.012(4) -0.012(4)
C15 0.105(4) 0.105(4) 0.104(4) -0.0001(10) -0.0001(10) 0.0006(10)
C16 0.365(19) 0.365(19) 0.365(19) -0.0001(10) 0.0000(10) 0.0000(10)
C17 0.038(4) 0.034(3) 0.052(4) 0.005(3) -0.004(3) -0.006(3)
C18 0.036(3) 0.029(3) 0.041(3) 0.004(3) 0.000(3) 0.000(3)
C19 0.037(3) 0.032(3) 0.037(3) 0.002(3) -0.001(3) -0.003(3)
C20 0.040(4) 0.034(3) 0.036(3) 0.001(3) -0.004(3) -0.003(3)
C21 0.038(4) 0.043(4) 0.047(4) 0.003(3) -0.011(3) 0.001(3)
C22 0.034(4) 0.040(4) 0.059(4) 0.005(3) -0.007(3) -0.007(3)
C23 0.042(4) 0.036(3) 0.043(4) 0.007(3) -0.002(3) 0.000(3)
C24 0.047(4) 0.030(3) 0.029(3) 0.002(2) 0.003(3) 0.002(3)
C25 0.054(4) 0.030(3) 0.031(3) 0.004(3) 0.000(3) 0.004(3)
C26 0.055(4) 0.036(3) 0.040(4) 0.005(3) -0.001(3) 0.004(3)
C27 0.077(6) 0.046(4) 0.051(5) 0.017(4) -0.011(4) 0.012(4)
C28 0.085(7) 0.046(4) 0.047(4) 0.015(4) -0.006(4) 0.002(4)
C29 0.080(6) 0.032(4) 0.054(5) 0.015(4) -0.003(4) -0.008(4)
C30 0.060(5) 0.032(3) 0.048(4) 0.005(3) -0.001(4) -0.001(3)
C31 0.123(10) 0.032(4) 0.092(8) 0.011(5) 0.034(7) -0.001(5)
C32 0.181(9) 0.181(9) 0.181(9) 0.0000(10) 0.0003(10) 0.0000(10)
C33 0.059(5) 0.072(6) 0.055(5) 0.019(5) -0.006(4) 0.005(5)
C34 0.032(3) 0.040(3) 0.048(4) 0.009(3) -0.006(3) -0.002(3)
C35 0.065(6) 0.070(6) 0.032(4) 0.011(4) 0.007(3) 0.011(4)
C36 0.036(3) 0.049(4) 0.033(3) -0.003(3) 0.005(3) -0.010(3)
C37 0.066(6) 0.068(6) 0.055(5) -0.013(4) 0.017(4) 0.004(5)
B1 0.100(5) 0.101(5) 0.101(5) -0.0011(10) 0.0001(10) -0.0002(10)
B2 0.111(6) 0.111(6) 0.111(6) -0.0010(10) -0.0006(10) 0.0004(10)
B3 0.082(4) 0.081(4) 0.081(4) -0.0002(10) 0.0006(10) 0.0000(10)
B4 0.084(4) 0.085(4) 0.085(4) -0.0009(10) 0.0008(10) -0.0004(10)
B5 0.103(5) 0.102(5) 0.102(5) -0.0002(10) 0.0003(10) -0.0008(10)
B6 0.133(7) 0.133(7) 0.133(7) -0.0007(10) 0.0003(10) -0.0006(10)
B7 0.071(3) 0.071(3) 0.071(3) -0.0011(10) 0.0000(10) -0.0003(10)
B8 0.092(4) 0.092(4) 0.093(4) -0.0009(10) -0.0006(10) 0.0002(10)
B9 0.092(4) 0.091(4) 0.091(4) -0.0001(10) -0.0009(10) 0.0002(10)
B10 0.104(5) 0.103(5) 0.103(5) -0.0002(10) 0.0002(10) -0.0007(10)
B11 0.069(3) 0.070(3) 0.071(3) 0.0010(10) -0.0009(10) -0.0008(10)
B12 0.071(3) 0.070(3) 0.072(3) 0.0008(10) 0.0002(10) 0.0002(10)
B13 0.073(3) 0.073(3) 0.073(3) 0.0002(10) -0.0003(10) -0.0008(10)
B14 0.071(3) 0.071(3) 0.071(3) 0.0005(10) -0.0008(10) -0.0007(10)
B15 0.072(3) 0.071(3) 0.071(3) 0.0005(10) -0.0001(10) -0.0001(10)
B16 0.089(4) 0.088(4) 0.088(4) 0.0005(10) -0.0008(10) -0.0002(10)
B17 0.068(3) 0.067(3) 0.068(3) 0.0009(10) 0.0002(10) -0.0003(10)
B18 0.081(4) 0.081(4) 0.082(4) 0.0009(10) 0.0001(10) -0.0006(10)
B19 0.076(3) 0.076(3) 0.077(3) 0.0010(10) 0.0002(10) -0.0001(10)
B20 0.092(4) 0.091(4) 0.092(4) 0.0006(10) 0.0006(10) 0.0003(10)

loop_
_atom_type_symbol
_atom_type_description
_atom_type_scat_dispersion_real
_atom_type_scat_dispersion_imag
_atom_type_scat_source
C C 0.0033 0.0016 'International Tables Vol C Tables 4.2.6.8 and 6.1.1.4'
H H 0.0000 0.0000 'International Tables Vol C Tables 4.2.6.8 and 6.1.1.4'
B B 0.0013 0.0007 'International Tables Vol C Tables 4.2.6.8 and 6.1.1.4'
N N 0.0061 0.0033 'International Tables Vol C Tables 4.2.6.8 and 6.1.1.4'
O O 0.0106 0.0060 'International Tables Vol C Tables 4.2.6.8 and 6.1.1.4'
S S 0.1246 0.1234 'International Tables Vol C Tables 4.2.6.8 and 6.1.1.4'
Ir Ir -1.4442 7.9887 'International Tables Vol C Tables 4.2.6.8 and 6.1.1.4'

loop_
_geom_angle_atom_site_label_1
_geom_angle_atom_site_label_2
_geom_angle_atom_site_label_3
_geom_angle
C24 Ir C8 96.4(3)
C24 Ir N1 97.1(2)
C8 Ir N1 79.9(3)
C24 Ir N2 79.8(3)
C8 Ir N2 98.6(3)
N1 Ir N2 176.4(2)
C24 Ir O2 86.8(2)
C8 Ir O2 171.9(2)
N1 Ir O2 92.3(2)
N2 Ir O2 89.2(2)
C24 Ir O1 171.7(2)
C8 Ir O1 88.5(2)
N1 Ir O1 90.4(2)
N2 Ir O1 92.8(2)
O2 Ir O1 89.16(19)
C3 N1 C4 119.1(6)
C3 N1 Ir 125.0(5)
C4 N1 Ir 115.9(4)
C20 N2 C19 119.4(6)
C20 N2 Ir 115.9(4)
C19 N2 Ir 124.6(5)
C34 O1 Ir 124.3(4)
C36 O2 Ir 124.8(5)
C7 S1 C10 89.5(4)
C26 S2 C23 89.5(4)
C2 C1 C15 123.4(8)
C2 C1 B5 119.1(9)
C15 C1 B5 109.8(10)
C2 C1 B1 118.3(8)
C15 C1 B1 63.7(8)
B5 C1 B1 61.1(9)
C2 C1 B4 122.1(7)
C15 C1 B4 61.3(8)
B5 C1 B4 107.4(9)
B1 C1 B4 113.3(9)
C2 C1 B9 121.2(8)
C15 C1 B9 109.6(9)
B5 C1 B9 53.9(9)
B1 C1 B9 106.1(10)
B4 C1 B9 63.0(8)
C3 C2 C6 117.3(6)
C3 C2 C1 121.8(6)
C6 C2 C1 120.9(6)
N1 C3 C2 123.3(6)
N1 C4 C5 120.9(6)
N1 C4 C7 112.3(6)
C5 C4 C7 126.7(6)
C6 C5 C4 119.2(7)
C5 C6 C2 120.1(7)
C8 C7 C4 118.6(6)
C8 C7 S1 116.2(5)
C4 C7 S1 125.0(6)
C7 C8 C9 109.4(6)
C7 C8 Ir 113.0(5)
C9 C8 Ir 137.3(6)
C14 C9 C10 117.4(7)
C14 C9 C8 130.1(7)
C10 C9 C8 112.4(7)
C11 C10 C9 122.0(8)
C11 C10 S1 125.6(7)
C9 C10 S1 112.4(5)
C12 C11 C10 118.9(9)
C11 C12 C13 119.6(8)
C14 C13 C12 121.6(9)
C13 C14 C9 120.4(9)
C16 C15 C1 126.9(19)
C16 C15 B4 121(2)
C1 C15 B4 61.8(8)
C16 C15 B3 111.0(19)
C1 C15 B3 115.1(11)
B4 C15 B3 64.9(9)
C16 C15 B1 123(2)
C1 C15 B1 59.6(8)
B4 C15 B1 110.4(12)
B3 C15 B1 112.4(12)
C16 C15 B2 117(2)
C1 C15 B2 107.6(11)
B4 C15 B2 110.9(12)
B3 C15 B2 61.7(9)
B1 C15 B2 59.2(10)
C18 C17 C31 122.8(7)
C18 C17 B15 120.0(7)
C31 C17 B15 110.1(7)
C18 C17 B19 118.8(7)
C31 C17 B19 107.5(7)
B15 C17 B19 62.0(7)
C18 C17 B11 120.3(7)
C31 C17 B11 61.9(7)
B15 C17 B11 62.3(7)
B19 C17 B11 112.5(8)
C18 C17 B14 118.6(7)
C31 C17 B14 59.7(7)
B15 C17 B14 110.8(7)
B19 C17 B14 59.7(7)
B11 C17 B14 112.2(7)
C19 C18 C22 118.2(6)
C19 C18 C17 120.9(6)
C22 C18 C17 120.9(6)
N2 C19 C18 122.1(6)
N2 C20 C21 120.8(6)
N2 C20 C23 112.1(6)
C21 C20 C23 127.1(7)
C22 C21 C20 120.2(7)
C21 C22 C18 119.3(7)
C24 C23 C20 118.9(6)
C24 C23 S2 116.0(5)
C20 C23 S2 124.7(6)
C23 C24 C25 109.1(6)
C23 C24 Ir 113.2(5)
C25 C24 Ir 137.1(5)
C30 C25 C26 117.0(6)
C30 C25 C24 130.2(7)
C26 C25 C24 112.8(7)
C27 C26 C25 122.2(8)
C27 C26 S2 125.3(7)
C25 C26 S2 112.6(5)
C28 C27 C26 118.3(8)
C27 C28 C29 121.8(8)
C30 C29 C28 119.2(8)
C29 C30 C25 121.5(8)
C32 C31 C17 113.2(11)
C32 C31 B14 114.1(14)
C17 C31 B14 62.2(7)
C32 C31 B13 124.4(13)
C17 C31 B13 111.5(9)
B14 C31 B13 62.7(8)
C32 C31 B12 126.0(14)
C17 C31 B12 110.6(8)
B14 C31 B12 113.4(9)
B13 C31 B12 61.4(7)
C32 C31 B11 118.0(13)
C17 C31 B11 60.2(6)
B14 C31 B11 112.8(9)
B13 C31 B11 112.1(9)
B12 C31 B11 62.0(7)
O1 C34 C35 126.9(7)
O1 C34 C33 114.3(7)
C35 C34 C33 118.8(8)
C34 C35 C36 128.2(8)
O2 C36 C35 126.5(7)
O2 C36 C37 113.9(7)
C35 C36 C37 119.6(7)
C1 B1 B6 108.0(14)
C1 B1 B5 59.4(9)
B6 B1 B5 61.9(12)
C1 B1 C15 56.8(8)
B6 B1 C15 103.8(14)
B5 B1 C15 103.3(13)
C1 B1 B2 108.0(13)
B6 B1 B2 54.5(11)
B5 B1 B2 105.3(14)
C15 B1 B2 62.4(10)
B6 B2 B7 65.3(12)
B6 B2 B1 60.8(12)
B7 B2 B1 111.4(14)
B6 B2 B3 111.2(16)
B7 B2 B3 58.5(9)
B1 B2 B3 107.2(13)
B6 B2 C15 105.5(15)
B7 B2 C15 102.4(13)
B1 B2 C15 58.4(10)
B3 B2 C15 56.4(9)
C15 B3 B7 106.2(11)
C15 B3 B2 61.9(9)
B7 B3 B2 57.8(9)
C15 B3 B4 57.3(8)
B7 B3 B4 103.7(10)
B2 B3 B4 105.4(11)
C15 B3 B8 101.2(11)
B7 B3 B8 57.1(8)
B2 B3 B8 101.5(11)
B4 B3 B8 56.6(8)
C15 B4 C1 56.9(8)
C15 B4 B8 106.6(12)
C1 B4 B8 107.2(10)
C15 B4 B9 102.9(12)
C1 B4 B9 58.6(8)
B8 B4 B9 59.7(9)
C15 B4 B3 57.9(8)
C1 B4 B3 105.4(10)
B8 B4 B3 62.9(9)
B9 B4 B3 108.0(11)
B9 B5 B10 68.3(12)
B9 B5 C1 64.3(10)
B10 B5 C1 113.2(14)
B9 B5 B1 113.5(15)
B10 B5 B1 104.3(14)
C1 B5 B1 59.5(9)
B9 B5 B6 109.7(16)
B10 B5 B6 52.5(11)
C1 B5 B6 105.7(14)
B1 B5 B6 58.9(12)
B10 B6 B2 113(2)
B10 B6 B1 111.1(18)
B2 B6 B1 64.7(12)
B10 B6 B5 60.2(13)
B2 B6 B5 111.2(18)
B1 B6 B5 59.2(11)
B10 B6 B7 61.3(12)
B2 B6 B7 60.7(12)
B1 B6 B7 110.9(16)
B5 B6 B7 106.9(17)
B10 B7 B2 98.8(12)
B10 B7 B8 64.7(9)
B2 B7 B8 112.4(12)
B10 B7 B3 113.6(11)
B2 B7 B3 63.7(9)
B8 B7 B3 65.9(9)
B10 B7 B6 51.3(10)
B2 B7 B6 53.9(10)
B8 B7 B6 104.9(12)
B3 B7 B6 106.3(12)
B7 B8 B4 106.8(12)
B7 B8 B9 106.7(12)
B4 B8 B9 61.1(9)
B7 B8 B10 56.8(9)
B4 B8 B10 105.9(12)
B9 B8 B10 59.6(10)
B7 B8 B3 57.0(8)
B4 B8 B3 60.5(8)
B9 B8 B3 107.2(11)
B10 B8 B3 101.0(12)
B5 B9 C1 61.7(10)
B5 B9 B8 111.7(14)
C1 B9 B8 106.7(11)
B5 B9 B10 58.7(11)
C1 B9 B10 104.6(12)
B8 B9 B10 62.0(9)
B5 B9 B4 110.0(14)
C1 B9 B4 58.4(7)
B8 B9 B4 59.2(9)
B10 B9 B4 106.3(12)
B6 B10 B5 67.3(14)
B6 B10 B7 67.4(12)
B5 B10 B7 116.4(14)
B6 B10 B9 109.3(16)
B5 B10 B9 53.0(10)
B7 B10 B9 107.0(12)
B6 B10 B8 112.6(16)
B5 B10 B8 103.7(13)
B7 B10 B8 58.4(9)
B9 B10 B8 58.4(9)
C17 B11 C31 57.9(6)
C17 B11 B15 58.2(7)
C31 B11 B15 103.8(9)
C17 B11 B16 104.8(9)
C31 B11 B16 104.5(9)
B15 B11 B16 59.1(8)
C17 B11 B12 106.3(9)
C31 B11 B12 58.9(7)
B15 B11 B12 107.6(10)
B16 B11 B12 60.4(8)
B17 B12 C31 105.4(10)
B17 B12 B13 59.1(8)
C31 B12 B13 59.2(7)
B17 B12 B11 108.3(10)
C31 B12 B11 59.1(7)
B13 B12 B11 107.9(10)
B17 B12 B16 59.7(8)
C31 B12 B16 103.8(10)
B13 B12 B16 105.7(10)
B11 B12 B16 59.3(8)
B18 B13 B17 62.5(8)
B18 B13 C31 104.8(10)
B17 B13 C31 105.3(10)
B18 B13 B12 108.6(10)
B17 B13 B12 58.8(7)
C31 B13 B12 59.4(8)
B18 B13 B14 60.1(8)
B17 B13 B14 109.8(10)
C31 B13 B14 57.7(7)
B12 B13 B14 107.6(10)
C31 B14 B19 105.6(10)
C31 B14 C17 58.1(6)
B19 B14 C17 58.8(7)
C31 B14 B18 104.7(10)
B19 B14 B18 60.9(8)
C17 B14 B18 105.8(9)
C31 B14 B13 59.6(7)
B19 B14 B13 107.4(10)
C17 B14 B13 106.0(9)
B18 B14 B13 58.0(8)
C17 B15 B16 107.2(9)
C17 B15 B19 59.2(7)
B16 B15 B19 107.9(10)
C17 B15 B20 105.7(9)
B16 B15 B20 60.1(8)
B19 B15 B20 59.2(8)
C17 B15 B11 59.5(6)
B16 B15 B11 60.9(8)
B19 B15 B11 108.0(9)
B20 B15 B11 108.3(10)
B15 B16 B17 110.2(11)
B15 B16 B20 60.3(8)
B17 B16 B20 61.9(9)
B15 B16 B11 60.0(8)
B17 B16 B11 107.7(10)
B20 B16 B11 107.8(11)
B15 B16 B12 108.2(10)
B17 B16 B12 58.0(8)
B20 B16 B12 107.1(11)
B11 B16 B12 60.3(8)
B12 B17 B13 62.1(8)
B12 B17 B16 62.4(8)
B13 B17 B16 110.0(10)
B12 B17 B18 108.2(10)
B13 B17 B18 58.7(8)
B16 B17 B18 105.3(10)
B12 B17 B20 108.4(10)
B13 B17 B20 104.6(10)
B16 B17 B20 59.2(8)
B18 B17 B20 56.4(8)
B20 B18 B13 109.5(12)
B20 B18 B19 60.0(9)
B13 B18 B19 108.3(11)
B20 B18 B14 107.6(11)
B13 B18 B14 61.8(8)
B19 B18 B14 58.2(8)
B20 B18 B17 62.2(9)
B13 B18 B17 58.8(8)
B19 B18 B17 108.9(11)
B14 B18 B17 108.3(11)
C17 B19 B14 61.5(7)
C17 B19 B20 106.7(10)
B14 B19 B20 108.2(11)
C17 B19 B15 58.8(7)
B14 B19 B15 109.7(10)
B20 B19 B15 60.7(8)
C17 B19 B18 107.7(10)
B14 B19 B18 60.9(8)
B20 B19 B18 58.1(9)
B15 B19 B18 107.5(10)
B18 B20 B19 61.9(9)
B18 B20 B16 109.2(12)
B19 B20 B16 108.2(12)
B18 B20 B15 109.9(11)
B19 B20 B15 60.1(8)
B16 B20 B15 59.6(8)
B18 B20 B17 61.4(9)
B19 B20 B17 109.7(11)
B16 B20 B17 58.9(9)
B15 B20 B17 107.3(11)

loop_
_geom_bond_atom_site_label_1
_geom_bond_atom_site_label_2
_geom_bond_distance
Ir C24 2.012(7)
Ir C8 2.020(7)
Ir N1 2.056(6)
Ir N2 2.059(6)
Ir O2 2.113(5)
Ir O1 2.127(5)
N1 C3 1.351(9)
N1 C4 1.362(9)
N2 C20 1.353(9)
N2 C19 1.362(8)
O1 C34 1.274(9)
O2 C36 1.268(8)
S1 C7 1.740(7)
S1 C10 1.741(8)
S2 C26 1.736(8)
S2 C23 1.754(7)
C1 C2 1.490(10)
C1 C15 1.624(17)
C1 B5 1.673(19)
C1 B1 1.674(19)
C1 B4 1.707(17)
C1 B9 1.712(18)
C2 C3 1.382(9)
C2 C6 1.404(10)
C4 C5 1.391(10)
C4 C7 1.439(10)
C5 C6 1.388(10)
C7 C8 1.379(10)
C8 C9 1.450(9)
C9 C14 1.385(11)
C9 C10 1.425(11)
C10 C11 1.395(11)
C11 C12 1.374(14)
C12 C13 1.399(15)
C13 C14 1.382(12)
C15 C16 1.51(4)
C15 B4 1.70(2)
C15 B3 1.71(2)
C15 B1 1.74(2)
C15 B2 1.81(2)
C17 C18 1.489(9)
C17 C31 1.662(12)
C17 B15 1.679(15)
C17 B19 1.685(15)
C17 B11 1.702(15)
C17 B14 1.730(15)
C18 C19 1.389(9)
C18 C22 1.402(10)
C20 C21 1.391(10)
C20 C23 1.439(9)
C21 C22 1.379(10)
C23 C24 1.368(10)
C24 C25 1.460(9)
C25 C30 1.404(11)
C25 C26 1.409(10)
C26 C27 1.399(10)
C27 C28 1.367(13)
C28 C29 1.396(13)
C29 C30 1.384(11)
C31 C32 1.47(2)
C31 B14 1.690(19)
C31 B13 1.725(17)
C31 B12 1.728(17)
C31 B11 1.731(18)
C33 C34 1.515(11)
C34 C35 1.378(12)
C35 C36 1.400(11)
C36 C37 1.519(11)
B1 B6 1.70(3)
B1 B5 1.70(2)
B1 B2 1.76(3)
B2 B6 1.58(3)
B2 B7 1.71(2)
B2 B3 1.81(2)
B3 B7 1.719(19)
B3 B4 1.83(2)
B3 B8 1.87(2)
B4 B8 1.75(2)
B4 B9 1.79(2)
B5 B9 1.54(3)
B5 B10 1.64(3)
B5 B6 1.75(3)
B6 B10 1.50(3)
B6 B7 1.78(3)
B7 B10 1.69(2)
B7 B8 1.72(2)
B8 B9 1.76(2)
B8 B10 1.83(2)
B9 B10 1.79(2)
B11 B15 1.749(18)
B11 B16 1.76(2)
B11 B12 1.782(18)
B12 B17 1.707(18)
B12 B13 1.764(19)
B12 B16 1.78(2)
B13 B18 1.71(2)
B13 B17 1.713(18)
B13 B14 1.776(19)
B14 B19 1.700(19)
B14 B18 1.75(2)
B15 B16 1.73(2)
B15 B19 1.732(18)
B15 B20 1.74(2)
B16 B17 1.74(2)
B16 B20 1.74(2)
B17 B18 1.77(2)
B17 B20 1.79(2)
B18 B20 1.68(2)
B18 B19 1.75(2)
B19 B20 1.72(2)
